data_9011297
loop_
_publ_author_name
'Shi, N.'
'Ma, Z.'
'Li, G.'
'Yamnova, M. A.'
'Pushcharovsky, D. Y.'

_publ_section_title
;
 Structure refinement of monoclinic astrophyllite
 Locality: Khibina alkaline massif, Russia
;
_journal_issue 2
_journal_name_full 'Acta Crystallographica, Section B'
_journal_page_first 109
_journal_page_last 114
_journal_paper_doi 10.1107/S010876819700726X
_journal_volume 54
_journal_year 1998
_chemical_formula_sum 'Fe4 H2 K2 Mg2 Na2 O15 Si4 Ti'
_chemical_name_mineral Magnesioastrophyllite
_space_group_IT_number 1
_symmetry_space_group_name_Hall 'P 1'
_symmetry_space_group_name_H-M 'P 1'
_cell_angle_alpha 90
_cell_angle_beta 99.55
_cell_angle_gamma 90
_cell_length_a 10.370
_cell_length_b 23.129
_cell_length_c 5.322
_cell_formula_units_Z 1
_cell_volume 1258.779
_cod_data_source_file 09049.cif
_cod_data_source_block global
_cod_original_sg_symbol_H-M 'A 1 2 1'
_cod_original_formula_sum 'K2 Na2 (Fe4 Mg2) Ti Si4 O15 H2'
_cod_database_code 9011297

loop_
_symmetry_equiv_pos_as_xyz
x,y,z

loop_
_atom_site_aniso_label
_atom_site_aniso_U_11
_atom_site_aniso_U_22
_atom_site_aniso_U_33
_atom_site_aniso_U_12
_atom_site_aniso_U_13
_atom_site_aniso_U_23
KNa1 0.01730 0.01880 0.01070 0.00000 0.00330 0.00000
Na1 0.01730 0.01880 0.01070 0.00000 0.00330 0.00000
Na2 0.01360 0.01920 0.02440 0.00000 -0.00070 0.00000
KNa2 0.01360 0.01920 0.02440 0.00000 -0.00070 0.00000
K1 0.02810 0.02780 0.03750 0.00000 -0.00190 0.00000
NaK1 0.02810 0.02780 0.03750 0.00000 -0.00190 0.00000
K2 0.02370 0.03050 0.03720 0.00000 0.01520 0.00000
Fe1 0.02120 0.01850 0.02030 0.00000 0.00630 0.00000
MgFe1 0.02120 0.01850 0.02030 0.00000 0.00630 0.00000
Fe2 0.01250 0.01030 0.00480 0.00000 -0.00290 0.00000
MgFe2 0.01250 0.01030 0.00480 0.00000 -0.00290 0.00000
Fe3 0.01910 0.01860 0.01220 0.00000 -0.00260 0.00000
MgFe3 0.01910 0.01860 0.01220 0.00000 -0.00260 0.00000
Fe4 0.01040 0.00960 0.01340 0.00000 0.00920 0.00000
MgFe4 0.01040 0.00960 0.01340 0.00000 0.00920 0.00000
Mg1 0.01420 0.00970 0.01350 0.00000 0.00450 0.00000
FeMg1 0.01420 0.00970 0.01350 0.00000 0.00450 0.00000
Mg2 0.01010 0.00800 0.00270 0.00000 -0.00050 0.00000
FeMg2 0.01010 0.00800 0.00270 0.00000 -0.00050 0.00000
Ti 0.01200 0.01130 0.00980 -0.00080 0.00240 -0.00040
Si1 0.01200 0.01490 0.00760 -0.00050 0.00120 -0.00240
Si2 0.01330 0.00670 0.01510 0.00110 0.00530 0.00050
Si3 0.01400 0.00840 0.01640 -0.00200 -0.00010 0.00150
Si4 0.00960 0.01670 0.00890 0.00020 0.00540 -0.00150
O1 0.01120 0.01730 0.01740 -0.00940 -0.00170 0.00830
O2 0.01720 0.01260 0.01590 0.00310 0.01550 0.00020
O3 0.00830 0.02120 0.02010 0.00280 -0.00950 -0.00280
O4 0.01160 0.01790 0.02400 -0.00110 -0.00040 -0.00180
O5 0.01800 0.03400 0.01650 -0.01530 0.01400 -0.00500
O6 0.01450 0.02700 0.02130 -0.00130 0.01660 0.01100
O7 0.02810 0.03770 0.02260 0.01950 -0.01250 0.00170
O8 0.00830 0.01770 0.02710 -0.01070 0.00320 -0.00240
O9 0.02250 0.00570 0.02800 0.00820 0.00100 0.00270
O10 0.02460 0.01750 0.00890 0.00040 -0.00310 -0.00140
O11 0.00160 0.00760 0.02150 -0.00120 0.00710 0.00010
O12 0.01220 0.02310 0.01480 0.00160 0.00640 0.00000
O13 0.01250 0.02180 0.01430 0.01050 -0.00260 0.00180
O14 0.01180 0.00430 0.01340 -0.01030 0.00060 -0.00210
O15 0.01310 0.03920 0.01620 0.00730 0.00540 0.00320

loop_
_atom_site_type_symbol
_atom_site_label
_atom_site_fract_x
_atom_site_fract_y
_atom_site_fract_z
_atom_site_occupancy
_atom_site_U_iso_or_equiv
K KNa1 0.00000 0.00470 0.00000 0.05000 0.01550
Na Na1 0.00000 0.00470 0.00000 0.95000 0.01550
Na Na2 0.50000 0.00480 0.00000 0.95000 0.01950
K KNa2 0.50000 0.00480 0.00000 0.05000 0.01950
K K1 0.50000 -0.13404 0.50000 0.90000 0.03190
Na NaK1 0.50000 -0.13404 0.50000 0.10000 0.03190
K K2 0.50000 0.14335 0.50000 1.00000 0.02930
Fe Fe1 0.00000 -0.07000 0.50000 0.90000 0.01970
Mg MgFe1 0.00000 -0.07000 0.50000 0.10000 0.01970
Fe Fe2 0.00000 0.07849 0.50000 0.95000 0.00970
Mg MgFe2 0.00000 0.07849 0.50000 0.05000 0.00970
Fe Fe3 0.00000 -0.13960 0.00000 0.70000 0.01720
Mg MgFe3 0.00000 -0.13960 0.00000 0.30000 0.01720
Fe Fe4 0.00000 0.14983 0.00000 0.55000 0.01030
Mg MgFe4 0.00000 0.14983 0.00000 0.45000 0.01030
Mg Mg1 0.00000 -0.20778 0.50000 0.60000 0.01220
Fe FeMg1 0.00000 -0.20778 0.50000 0.40000 0.01220
Mg Mg2 0.00000 0.21977 0.50000 0.50000 0.00710
Fe FeMg2 0.00000 0.21977 0.50000 0.50000 0.00710
Ti Ti 0.28802 0.00415 0.43713 1.00000 0.01100
Si Si1 0.26410 -0.21274 -0.07820 1.00000 0.01160
Si Si2 0.26490 0.22238 -0.07970 1.00000 0.01140
Si Si3 0.27100 -0.08085 -0.07040 1.00000 0.01320
Si Si4 -0.27130 0.09007 0.07900 1.00000 0.01130
O O1 0.11680 0.00270 0.40370 1.00000 0.01580
O O2 0.11460 -0.07760 -0.12850 1.00000 0.01380
O O3 -0.11420 0.08600 0.14470 1.00000 0.01790
O O4 0.34190 -0.05250 0.70370 1.00000 0.01820
O O5 0.33660 0.06250 0.69810 1.00000 0.02160
O O6 0.32930 -0.05420 0.19870 1.00000 0.01940
O O7 0.32960 0.06050 0.19460 1.00000 0.03140
O O8 0.32000 -0.14770 -0.04200 1.00000 0.01770
O O9 -0.32720 0.15870 0.06710 1.00000 0.01910
O O10 0.10410 -0.21470 -0.12660 1.00000 0.01770
O O11 -0.10970 0.22070 0.13140 1.00000 0.00930
O O12 0.32350 -0.24650 0.69240 1.00000 0.01620
O O13 0.32050 -0.24960 0.18010 1.00000 0.01680
O O14 0.10580 -0.14180 0.36430 1.00000 0.01000
O O15 -0.10100 0.15350 0.63230 1.00000 0.02250
H H1 -0.15360 0.15000 0.63000 1.00000 0.06700
H H2 0.16900 -0.11600 0.36700 1.00000 0.03200

_cod_duplicate_entry 9011296
